data_7011659
loop_
_publ_author_name
'Liu, Chen-Wei'
'Hung, Chiu-Mine'
'Wang, Ju-Chung'
'Keng, Tai-Chiun'

_publ_section_title
;
 Characterization of Cu11(??9-Se)(??3-I)3[Se2P(OR)2]6 (R = Pr, Pri) by
 X-ray diffraction and multinuclear NMRMetal dialkyl
 diselenophosphates. Part 6. For part 5, see ref. 21.
;
_journal_issue 18
_journal_name_full 'Journal of the Chemical Society, Dalton Transactions'
_journal_page_first 3482
_journal_paper_doi 10.1039/b202633n
_journal_year 2002
_chemical_formula_sum 'C36 H84 Cu8 O12 P6 Se13'
_chemical_formula_weight 2429.65
_chemical_name_systematic
; 
? 
;
_space_group_IT_number 148
_symmetry_cell_setting trigonal
_symmetry_space_group_name_Hall '-R 3'
_symmetry_space_group_name_H-M 'R -3 :H'
_atom_sites_solution_hydrogens geom
_atom_sites_solution_primary direct
_atom_sites_solution_secondary difmap
_audit_creation_method SHELXL-97
_cell_angle_alpha 90.00
_cell_angle_beta 90.00
_cell_angle_gamma 120.00
_cell_formula_units_Z 3
_cell_length_a 22.7362(8)
_cell_length_b 22.7362(8)
_cell_length_c 12.3205(7)
_cell_measurement_temperature 298(2)
_cell_volume 5515.6(4)
_computing_cell_refinement 'Bruker SMART'
_computing_data_collection 'Bruker SMART'
_computing_data_reduction 'Bruker SHELXTL'
_computing_molecular_graphics 'Bruker SHELXTL'
_computing_publication_material 'Bruker SHELXTL'
_computing_structure_refinement 'SHELXL-97 (Sheldrick, 1997)'
_computing_structure_solution 'SHELXS-97 (Sheldrick, 1990)'
_diffrn_ambient_temperature 298(2)
_diffrn_measured_fraction_theta_full 0.979
_diffrn_measured_fraction_theta_max 0.979
_diffrn_measurement_device_type 'CCD area detector'
_diffrn_measurement_method 'phi and omega scans'
_diffrn_radiation_monochromator graphite
_diffrn_radiation_source 'fine-focus sealed tube'
_diffrn_radiation_type MoK\a
_diffrn_radiation_wavelength 0.71073
_diffrn_reflns_av_R_equivalents 0.0363
_diffrn_reflns_av_sigmaI/netI 0.0294
_diffrn_reflns_limit_h_max 19
_diffrn_reflns_limit_h_min -24
_diffrn_reflns_limit_k_max 27
_diffrn_reflns_limit_k_min -11
_diffrn_reflns_limit_l_max 13
_diffrn_reflns_limit_l_min -14
_diffrn_reflns_number 5191
_diffrn_reflns_theta_full 25.02
_diffrn_reflns_theta_max 25.02
_diffrn_reflns_theta_min 2.65
_exptl_absorpt_coefficient_mu 8.876
_exptl_absorpt_correction_T_max 0.9145
_exptl_absorpt_correction_T_min 0.4118
_exptl_absorpt_correction_type empirical
_exptl_crystal_colour yellow
_exptl_crystal_density_diffrn 2.194
_exptl_crystal_density_method 'not measured'
_exptl_crystal_description URREGULAR
_exptl_crystal_F_000 3480
_exptl_crystal_size_max 0.35
_exptl_crystal_size_mid 0.40
_exptl_crystal_size_min 0.54
_refine_diff_density_max 0.677
_refine_diff_density_min -0.539
_refine_diff_density_rms 0.096
_refine_ls_extinction_method none
_refine_ls_goodness_of_fit_ref 1.080
_refine_ls_hydrogen_treatment mixed
_refine_ls_matrix_type full
_refine_ls_number_parameters 84
_refine_ls_number_reflns 2121
_refine_ls_number_restraints 5
_refine_ls_restrained_S_all 1.114
_refine_ls_R_factor_all 0.0702
_refine_ls_R_factor_gt 0.0589
_refine_ls_shift/su_max 0.006
_refine_ls_shift/su_mean 0.000
_refine_ls_structure_factor_coef Fsqd
_refine_ls_weighting_details 'calc w=1/[\s^2^(Fo^2^)+(0.0678P)^2^+48.1871P] where P=(Fo^2^+2Fc^2^)/3'
_refine_ls_weighting_scheme calc
_refine_ls_wR_factor_gt 0.1532
_refine_ls_wR_factor_ref 0.1625
_reflns_number_gt 1743
_reflns_number_total 2121
_reflns_threshold_expression >2sigma(I)
_cod_data_source_file b202633n.txt
_cod_data_source_block cu8l61m
_cod_depositor_comments
;
The following automatic conversions were performed:
'_symmetry_cell_setting' value 'Trigonal' changed to 'trigonal' according
to '/home/saulius/struct/CIF-dictionaries/cif_core.dic' dictionary named
'cif_core.dic' version 2.4.1 from 2010-06-29.

Automatic conversion script
Id: cif_fix_enum 1527 2010-12-29 10:47:43Z saulius 
;
_cod_original_sg_symbol_H-M R-3
_cod_database_code 7011659

loop_
_symmetry_equiv_pos_as_xyz
'x, y, z'
'-y, x-y, z'
'-x+y, -x, z'
'x+2/3, y+1/3, z+1/3'
'-y+2/3, x-y+1/3, z+1/3'
'-x+y+2/3, -x+1/3, z+1/3'
'x+1/3, y+2/3, z+2/3'
'-y+1/3, x-y+2/3, z+2/3'
'-x+y+1/3, -x+2/3, z+2/3'
'-x, -y, -z'
'y, -x+y, -z'
'x-y, x, -z'
'-x+2/3, -y+1/3, -z+1/3'
'y+2/3, -x+y+1/3, -z+1/3'
'x-y+2/3, x+1/3, -z+1/3'
'-x+1/3, -y+2/3, -z+2/3'
'y+1/3, -x+y+2/3, -z+2/3'
'x-y+1/3, x+2/3, -z+2/3'

loop_
_atom_site_label
_atom_site_type_symbol
_atom_site_fract_x
_atom_site_fract_y
_atom_site_fract_z
_atom_site_U_iso_or_equiv
_atom_site_adp_type
_atom_site_occupancy
_atom_site_symmetry_multiplicity
_atom_site_calc_flag
_atom_site_refinement_flags
_atom_site_disorder_assembly
_atom_site_disorder_group
Se01 Se 0.0000 0.0000 0.0000 0.0701(5) Uani 1 6 d S . .
Se1 Se -0.19233(5) -0.09569(6) 0.06851(10) 0.1011(4) Uani 1 1 d . . .
Se2 Se -0.07108(6) 0.05004(6) 0.24676(9) 0.1013(4) Uani 1 1 d . . .
Cu1 Cu -0.09378(6) -0.11262(6) 0.06834(10) 0.0910(4) Uani 1 1 d . . .
Cu2 Cu 0.0000 0.0000 0.20325(17) 0.0907(6) Uani 1 3 d S . .
P1 P -0.17247(16) -0.02744(18) 0.2018(3) 0.1113(9) Uani 1 1 d . . .
O1 O -0.2185(6) 0.0070(7) 0.1713(12) 0.193(5) Uani 1 1 d D . .
O2 O -0.2125(6) -0.0676(8) 0.3038(9) 0.203(6) Uani 1 1 d . . .
C1 C -0.2305(19) 0.0527(16) 0.206(3) 0.310(16) Uiso 1 1 d D . .
H1A H -0.1868 0.0880 0.2321 0.372 Uiso 1 1 calc R . .
H1B H -0.2578 0.0327 0.2701 0.372 Uiso 1 1 calc R . .
C2 C -0.2619(15) 0.0924(15) 0.154(3) 0.272(13) Uiso 1 1 d D . .
H2A H -0.2636 0.1246 0.2039 0.327 Uiso 1 1 calc R . .
H2B H -0.2396 0.1150 0.0872 0.327 Uiso 1 1 calc R . .
C3 C -0.3217(17) 0.0383(17) 0.138(3) 0.328(19) Uiso 1 1 d D . .
H3A H -0.3510 0.0514 0.1025 0.492 Uiso 1 1 calc R . .
H3B H -0.3411 0.0175 0.2065 0.492 Uiso 1 1 calc R . .
H3C H -0.3166 0.0066 0.0932 0.492 Uiso 1 1 calc R . .
C4 C -0.1942(12) -0.1033(13) 0.371(2) 0.214(10) Uiso 1 1 d D . .
H4A H -0.1561 -0.0715 0.4147 0.257 Uiso 1 1 calc R . .
H4B H -0.1788 -0.1284 0.3267 0.257 Uiso 1 1 calc R . .
C5 C -0.2534(12) -0.1560(12) 0.4504(19) 0.219(9) Uiso 1 1 d D . .
H5A H -0.2925 -0.1888 0.4092 0.263 Uiso 1 1 calc R . .
H5B H -0.2374 -0.1800 0.4955 0.263 Uiso 1 1 calc R . .
C6 C -0.2688(13) -0.1171(12) 0.510(2) 0.238(10) Uiso 1 1 d D . .
H6A H -0.3071 -0.1452 0.5554 0.356 Uiso 1 1 calc R . .
H6B H -0.2798 -0.0901 0.4635 0.356 Uiso 1 1 calc R . .
H6C H -0.2307 -0.0878 0.5548 0.356 Uiso 1 1 calc R . .

loop_
_atom_site_aniso_label
_atom_site_aniso_U_11
_atom_site_aniso_U_22
_atom_site_aniso_U_33
_atom_site_aniso_U_23
_atom_site_aniso_U_13
_atom_site_aniso_U_12
Se01 0.0678(7) 0.0678(7) 0.0747(11) 0.000 0.000 0.0339(3)
Se1 0.0694(6) 0.1027(7) 0.1186(9) 0.0027(6) 0.0075(5) 0.0337(5)
Se2 0.1079(8) 0.1093(8) 0.0926(7) -0.0121(5) 0.0109(5) 0.0588(6)
Cu1 0.0855(7) 0.0825(7) 0.0991(8) 0.0038(6) 0.0034(6) 0.0375(6)
Cu2 0.0943(8) 0.0943(8) 0.0835(12) 0.000 0.000 0.0472(4)
P1 0.0972(19) 0.130(2) 0.109(2) 0.0078(17) 0.0286(16) 0.0585(18)
O1 0.149(8) 0.207(12) 0.255(14) -0.066(10) 0.012(9) 0.114(9)
O2 0.150(9) 0.250(14) 0.129(8) 0.026(9) 0.048(7) 0.039(9)

loop_
_atom_type_symbol
_atom_type_description
_atom_type_scat_dispersion_real
_atom_type_scat_dispersion_imag
_atom_type_scat_source
C C 0.0033 0.0016 'International Tables Vol C Tables 4.2.6.8 and 6.1.1.4'
H H 0.0000 0.0000 'International Tables Vol C Tables 4.2.6.8 and 6.1.1.4'
O O 0.0106 0.0060 'International Tables Vol C Tables 4.2.6.8 and 6.1.1.4'
P P 0.1023 0.0942 'International Tables Vol C Tables 4.2.6.8 and 6.1.1.4'
Cu Cu 0.3201 1.2651 'International Tables Vol C Tables 4.2.6.8 and 6.1.1.4'
Se Se -0.0929 2.2259 'International Tables Vol C Tables 4.2.6.8 and 6.1.1.4'

loop_
_geom_angle_atom_site_label_1
_geom_angle_atom_site_label_2
_geom_angle_atom_site_label_3
_geom_angle
_geom_angle_site_symmetry_1
_geom_angle_site_symmetry_3
_geom_angle_publ_flag
Cu2 Se01 Cu2 180.0 10 . ?
Cu2 Se01 Cu1 109.52(3) 10 2 ?
Cu2 Se01 Cu1 70.48(3) . 2 ?
Cu2 Se01 Cu1 70.48(3) 10 12 ?
Cu2 Se01 Cu1 109.52(3) . 12 ?
Cu1 Se01 Cu1 70.57(3) 2 12 ?
Cu2 Se01 Cu1 109.52(3) 10 . ?
Cu2 Se01 Cu1 70.48(3) . . ?
Cu1 Se01 Cu1 109.43(3) 2 . ?
Cu1 Se01 Cu1 70.57(3) 12 . ?
Cu2 Se01 Cu1 70.48(3) 10 10 ?
Cu2 Se01 Cu1 109.52(3) . 10 ?
Cu1 Se01 Cu1 70.57(3) 2 10 ?
Cu1 Se01 Cu1 109.43(3) 12 10 ?
Cu1 Se01 Cu1 180.00(7) . 10 ?
Cu2 Se01 Cu1 70.48(3) 10 11 ?
Cu2 Se01 Cu1 109.52(3) . 11 ?
Cu1 Se01 Cu1 180.00(7) 2 11 ?
Cu1 Se01 Cu1 109.43(3) 12 11 ?
Cu1 Se01 Cu1 70.57(3) . 11 ?
Cu1 Se01 Cu1 109.43(3) 10 11 ?
Cu2 Se01 Cu1 109.52(3) 10 3 ?
Cu2 Se01 Cu1 70.48(3) . 3 ?
Cu1 Se01 Cu1 109.43(3) 2 3 ?
Cu1 Se01 Cu1 180.00(4) 12 3 ?
Cu1 Se01 Cu1 109.43(3) . 3 ?
Cu1 Se01 Cu1 70.57(3) 10 3 ?
Cu1 Se01 Cu1 70.57(3) 11 3 ?
P1 Se1 Cu1 101.39(10) . 11 ?
P1 Se1 Cu1 103.62(10) . . ?
Cu1 Se1 Cu1 72.78(5) 11 . ?
P1 Se2 Cu2 104.33(10) . . ?
P1 Se2 Cu1 101.72(10) . 3 ?
Cu2 Se2 Cu1 72.28(6) . 3 ?
Se1 Cu1 Se1 115.30(5) 12 . ?
Se1 Cu1 Se2 114.75(6) 12 2 ?
Se1 Cu1 Se2 116.61(6) . 2 ?
Se1 Cu1 Se01 102.56(5) 12 . ?
Se1 Cu1 Se01 102.46(5) . . ?
Se2 Cu1 Se01 102.03(5) 2 . ?
Se1 Cu1 Cu2 141.52(6) 12 . ?
Se1 Cu1 Cu2 100.77(5) . . ?
Se2 Cu1 Cu2 53.80(4) 2 . ?
Se01 Cu1 Cu2 54.50(4) . . ?
Se1 Cu1 Cu1 53.66(5) 12 12 ?
Se1 Cu1 Cu1 141.40(7) . 12 ?
Se2 Cu1 Cu1 99.67(5) 2 12 ?
Se01 Cu1 Cu1 54.713(14) . 12 ?
Cu2 Cu1 Cu1 89.85(3) . 12 ?
Se1 Cu1 Cu1 100.62(7) 12 11 ?
Se1 Cu1 Cu1 53.55(4) . 11 ?
Se2 Cu1 Cu1 141.96(6) 2 11 ?
Se01 Cu1 Cu1 54.713(14) . 11 ?
Cu2 Cu1 Cu1 89.85(3) . 11 ?
Cu1 Cu1 Cu1 89.91(6) 12 11 ?
Se2 Cu2 Se2 115.37(4) 2 3 ?
Se2 Cu2 Se2 115.37(4) 2 . ?
Se2 Cu2 Se2 115.37(4) 3 . ?
Se2 Cu2 Se01 102.61(5) 2 . ?
Se2 Cu2 Se01 102.61(5) 3 . ?
Se2 Cu2 Se01 102.61(5) . . ?
Se2 Cu2 Cu1 53.92(4) 2 . ?
Se2 Cu2 Cu1 142.54(6) 3 . ?
Se2 Cu2 Cu1 99.82(4) . . ?
Se01 Cu2 Cu1 55.02(4) . . ?
Se2 Cu2 Cu1 99.82(4) 2 2 ?
Se2 Cu2 Cu1 53.92(4) 3 2 ?
Se2 Cu2 Cu1 142.54(6) . 2 ?
Se01 Cu2 Cu1 55.02(4) . 2 ?
Cu1 Cu2 Cu1 90.40(6) . 2 ?
Se2 Cu2 Cu1 142.54(6) 2 3 ?
Se2 Cu2 Cu1 99.82(4) 3 3 ?
Se2 Cu2 Cu1 53.92(4) . 3 ?
Se01 Cu2 Cu1 55.02(4) . 3 ?
Cu1 Cu2 Cu1 90.40(6) . 3 ?
Cu1 Cu2 Cu1 90.40(6) 2 3 ?
O2 P1 O1 98.0(8) . . ?
O2 P1 Se1 110.2(6) . . ?
O1 P1 Se1 102.5(5) . . ?
O2 P1 Se2 110.2(5) . . ?
O1 P1 Se2 110.3(5) . . ?
Se1 P1 Se2 122.61(13) . . ?
C1 O1 P1 140(2) . . ?
C4 O2 P1 125.2(15) . . ?
O1 C1 C2 134(3) . . ?
C3 C2 C1 95(3) . . ?
O2 C4 C5 114.9(19) . . ?
C6 C5 C4 104(2) . . ?

loop_
_geom_bond_atom_site_label_1
_geom_bond_atom_site_label_2
_geom_bond_distance
_geom_bond_site_symmetry_2
_geom_bond_publ_flag
Se01 Cu2 2.504(2) 10 ?
Se01 Cu2 2.504(2) . ?
Se01 Cu1 2.5203(11) 2 ?
Se01 Cu1 2.5203(11) 12 ?
Se01 Cu1 2.5203(11) . ?
Se01 Cu1 2.5203(11) 10 ?
Se01 Cu1 2.5203(11) 11 ?
Se01 Cu1 2.5203(11) 3 ?
Se1 P1 2.146(4) . ?
Se1 Cu1 2.4522(16) 11 ?
Se1 Cu1 2.4557(16) . ?
Se2 P1 2.160(4) . ?
Se2 Cu2 2.4560(11) . ?
Se2 Cu1 2.4599(16) 3 ?
Cu1 Se1 2.4522(16) 12 ?
Cu1 Se2 2.4599(16) 2 ?
Cu1 Cu2 2.8993(17) . ?
Cu1 Cu1 2.9118(17) 12 ?
Cu1 Cu1 2.9118(17) 11 ?
Cu2 Se2 2.4560(11) 2 ?
Cu2 Se2 2.4560(12) 3 ?
Cu2 Cu1 2.8993(17) 2 ?
Cu2 Cu1 2.8993(17) 3 ?
P1 O2 1.553(11) . ?
P1 O1 1.633(13) . ?
O1 C1 1.27(2) . ?
O2 C4 1.36(2) . ?
C1 C2 1.54(2) . ?
C2 C3 1.31(2) . ?
C4 C5 1.61(2) . ?
C5 C6 1.32(2) . ?
